data_1556188
loop_
_publ_author_name
'Ito, Satoru'
'Hiroto, Satoru'
'Shinokubo, Hiroshi'

_publ_section_title
;
 Synthesis of pyridine-fused perylene imides with an amidine moiety for
 hydrogen bonding.
;
_journal_issue 12
_journal_name_full 'Organic letters'
_journal_page_first 3110
_journal_page_last 3113
_journal_paper_doi 10.1021/ol401316q
_journal_volume 15
_journal_year 2013
_chemical_formula_sum 'C40.6 H39.25 Cl0.35 F5 N1.5 O4'
_chemical_formula_weight 719.59
_space_group_IT_number 2
_space_group_name_Hall '-P 1'
_space_group_name_H-M_alt 'P -1'
_symmetry_cell_setting triclinic
_symmetry_Int_Tables_number 2
_symmetry_space_group_name_Hall '-P 1'
_symmetry_space_group_name_H-M 'P -1'
_atom_sites_solution_hydrogens geom
_atom_sites_solution_primary direct
_atom_sites_solution_secondary difmap
_audit_creation_method SHELXL-97
_cell_angle_alpha 70.46(2)
_cell_angle_beta 85.66(3)
_cell_angle_gamma 76.63(3)
_cell_formula_units_Z 4
_cell_length_a 6.872(3)
_cell_length_b 22.864(7)
_cell_length_c 25.039(9)
_cell_measurement_reflns_used 4550
_cell_measurement_temperature 103(2)
_cell_measurement_theta_max 27.39
_cell_measurement_theta_min 3.02
_cell_volume 3607(2)
_computing_cell_refinement CrystalClear
_computing_data_collection 'CrystalClear (Rigaku Inc., 2008)'
_computing_data_reduction CrystalClear
_computing_structure_refinement 'SHELXL-97 (Sheldrick, 2008)'
_computing_structure_solution 'SHELXS-97 (Sheldrick, 2008)'
_diffrn_ambient_temperature 103(2)
_diffrn_detector_area_resol_mean 7.111
_diffrn_measured_fraction_theta_full 0.979
_diffrn_measured_fraction_theta_max 0.979
_diffrn_measurement_device_type 'Rigaku Saturn724'
_diffrn_measurement_method \w
_diffrn_radiation_monochromator graphite
_diffrn_radiation_source 'fine-focus sealed tube'
_diffrn_radiation_type MoK\a
_diffrn_radiation_wavelength 0.71075
_diffrn_reflns_av_R_equivalents 0.2092
_diffrn_reflns_av_sigmaI/netI 0.3183
_diffrn_reflns_limit_h_max 8
_diffrn_reflns_limit_h_min -7
_diffrn_reflns_limit_k_max 27
_diffrn_reflns_limit_k_min -27
_diffrn_reflns_limit_l_max 29
_diffrn_reflns_limit_l_min -29
_diffrn_reflns_number 24292
_diffrn_reflns_theta_full 25.00
_diffrn_reflns_theta_max 25.00
_diffrn_reflns_theta_min 3.02
_exptl_absorpt_coefficient_mu 0.127
_exptl_absorpt_correction_T_max 0.9987
_exptl_absorpt_correction_T_min 0.9726
_exptl_absorpt_correction_type none
_exptl_crystal_colour red
_exptl_crystal_density_diffrn 1.325
_exptl_crystal_density_method 'not measured'
_exptl_crystal_description prism
_exptl_crystal_F_000 1505
_exptl_crystal_size_max 0.22
_exptl_crystal_size_mid 0.02
_exptl_crystal_size_min 0.01
_refine_diff_density_max 0.664
_refine_diff_density_min -0.530
_refine_diff_density_rms 0.128
_refine_ls_extinction_method none
_refine_ls_goodness_of_fit_ref 1.055
_refine_ls_hydrogen_treatment constr
_refine_ls_matrix_type full
_refine_ls_number_parameters 940
_refine_ls_number_reflns 12439
_refine_ls_number_restraints 78
_refine_ls_restrained_S_all 1.052
_refine_ls_R_factor_all 0.3475
_refine_ls_R_factor_gt 0.1691
_refine_ls_shift/su_max 0.019
_refine_ls_shift/su_mean 0.001
_refine_ls_structure_factor_coef Fsqd
_refine_ls_weighting_details 'calc w=1/[\s^2^(Fo^2^)+(0.2000P)^2^+0.0000P] where P=(Fo^2^+2Fc^2^)/3'
_refine_ls_weighting_scheme calc
_refine_ls_wR_factor_gt 0.3912
_refine_ls_wR_factor_ref 0.4973
_reflns_number_gt 3442
_reflns_number_total 12439
_reflns_threshold_expression >2sigma(I)
_cod_data_source_file ol401316q_si_002.cif
_cod_data_source_block shelxl
_cod_original_formula_sum 'C40.60 H39.25 Cl0.35 F5 N1.50 O4'
_cod_database_code 1556188

loop_
_symmetry_equiv_pos_as_xyz
'x, y, z'
'-x, -y, -z'

loop_
_atom_site_label
_atom_site_type_symbol
_atom_site_fract_x
_atom_site_fract_y
_atom_site_fract_z
_atom_site_U_iso_or_equiv
_atom_site_adp_type
_atom_site_occupancy
_atom_site_symmetry_multiplicity
_atom_site_calc_flag
_atom_site_refinement_flags
C1 C 0.1609(14) 0.2988(5) 0.5895(4) 0.028(3) Uani 1 1 d .
H66 H 0.1649 0.2621 0.5792 0.034 Uiso 1 1 calc R
C2 C 0.2079(15) 0.3540(5) 0.5476(4) 0.025(2) Uani 1 1 d .
C3 C 0.2578(14) 0.3557(5) 0.4908(5) 0.026(3) Uani 1 1 d .
C4 C 0.2833(15) 0.3027(5) 0.4709(5) 0.028(3) Uani 1 1 d .
H67 H 0.2602 0.2633 0.4960 0.034 Uiso 1 1 calc R
C5 C 0.3428(16) 0.3079(5) 0.4141(5) 0.034(3) Uani 1 1 d .
C6 C 0.3899(17) 0.3653(5) 0.3803(5) 0.041(3) Uani 1 1 d .
H68 H 0.4437 0.3683 0.3436 0.049 Uiso 1 1 calc R
C7 C 0.3621(19) 0.4171(5) 0.3976(5) 0.042(3) Uani 1 1 d .
H69 H 0.3801 0.4566 0.3715 0.051 Uiso 1 1 calc R
C8 C 0.3074(16) 0.4129(5) 0.4534(5) 0.036(3) Uani 1 1 d .
C9 C 0.2293(14) 0.4648(5) 0.5212(4) 0.021(2) Uani 1 1 d .
C10 C 0.1694(15) 0.5234(5) 0.5887(5) 0.028(3) Uani 1 1 d .
C11 C 0.1124(15) 0.4688(5) 0.6309(5) 0.029(3) Uani 1 1 d .
C12 C 0.1276(17) 0.4120(5) 0.6185(5) 0.035(3) Uani 1 1 d .
C13 C 0.1807(16) 0.4101(5) 0.5617(5) 0.032(3) Uani 1 1 d .
C14 C 0.0506(17) 0.4689(5) 0.6869(5) 0.036(3) Uani 1 1 d .
C15 C 0.0091(16) 0.4132(5) 0.7255(5) 0.034(3) Uani 1 1 d .
H70 H -0.0365 0.4141 0.7620 0.041 Uiso 1 1 calc R
C16 C 0.0290(16) 0.3577(5) 0.7146(5) 0.033(3) Uani 1 1 d .
C17 C 0.0879(15) 0.3552(5) 0.6594(4) 0.027(3) Uani 1 1 d .
C18 C 0.1092(16) 0.2972(5) 0.6450(4) 0.030(3) Uani 1 1 d .
C19 C 0.0776(14) 0.2389(5) 0.6896(4) 0.027(3) Uani 1 1 d .
C20 C 0.1072(15) 0.1818(4) 0.6790(5) 0.031(3) Uani 1 1 d .
H71 H 0.1621 0.1794 0.6436 0.038 Uiso 1 1 calc R
C21 C 0.0585(17) 0.1280(5) 0.7187(5) 0.036(3) Uani 1 1 d .
C22 C -0.0108(15) 0.1311(5) 0.7732(4) 0.028(3) Uani 1 1 d .
C23 C -0.0191(16) 0.1857(5) 0.7874(4) 0.029(3) Uani 1 1 d .
C24 C -0.0609(17) 0.1852(5) 0.8443(5) 0.034(3) Uani 1 1 d .
C25 C -0.0739(18) 0.2394(6) 0.8589(5) 0.042(3) Uani 1 1 d .
C26 C -0.0412(17) 0.2956(5) 0.8138(5) 0.036(3) Uani 1 1 d .
H72 H -0.0453 0.3329 0.8230 0.043 Uiso 1 1 calc R
C27 C -0.0043(16) 0.2980(5) 0.7582(5) 0.031(3) Uani 1 1 d .
C28 C 0.0190(14) 0.2416(5) 0.7454(4) 0.025(3) Uani 1 1 d .
C29 C -0.091(2) 0.1264(6) 0.8871(6) 0.057(4) Uani 1 1 d .
C30 C -0.0874(18) 0.0779(5) 0.8138(6) 0.042(3) Uani 1 1 d .
C31 C 0.0964(18) 0.0681(5) 0.7026(5) 0.042(3) Uani 1 1 d .
H1 H 0.1222 0.0789 0.6614 0.050 Uiso 1 1 calc R
H2 H -0.0243 0.0499 0.7110 0.050 Uiso 1 1 calc R
C32 C 0.2760(18) 0.0183(5) 0.7351(5) 0.048(3) Uani 1 1 d .
H3 H 0.2525 0.0103 0.7762 0.057 Uiso 1 1 calc R
H4 H 0.3966 0.0364 0.7250 0.057 Uiso 1 1 calc R
C33 C 0.3194(18) -0.0458(5) 0.7241(5) 0.043(3) Uani 1 1 d .
H5 H 0.3123 -0.0376 0.6824 0.052 Uiso 1 1 calc R
C34 C 0.161(2) -0.0838(5) 0.7543(5) 0.051(4) Uani 1 1 d .
H6 H 0.0262 -0.0589 0.7401 0.061 Uiso 1 1 calc R
H7 H 0.1649 -0.0913 0.7955 0.061 Uiso 1 1 calc R
C35 C 0.201(2) -0.1485(5) 0.7434(6) 0.052(4) Uani 1 1 d .
H8 H 0.1001 -0.1725 0.7638 0.062 Uiso 1 1 calc R
H9 H 0.1878 -0.1408 0.7024 0.062 Uiso 1 1 calc R
C36 C 0.408(2) -0.1875(6) 0.7632(6) 0.068(4) Uani 1 1 d .
H10 H 0.4168 -0.2000 0.8050 0.082 Uiso 1 1 calc R
H11 H 0.4346 -0.2268 0.7528 0.082 Uiso 1 1 calc R
C37 C 0.564(2) -0.1496(6) 0.7363(6) 0.059(4) Uani 1 1 d .
H12 H 0.6968 -0.1750 0.7517 0.071 Uiso 1 1 calc R
H13 H 0.5657 -0.1422 0.6950 0.071 Uiso 1 1 calc R
C38 C 0.528(2) -0.0867(6) 0.7461(6) 0.058(4) Uani 1 1 d .
H14 H 0.6320 -0.0637 0.7264 0.070 Uiso 1 1 calc R
H15 H 0.5376 -0.0939 0.7872 0.070 Uiso 1 1 calc R
C39 C -0.102(2) 0.2456(6) 0.9173(5) 0.052(4) Uani 1 1 d .
H16 H -0.1945 0.2193 0.9397 0.063 Uiso 1 1 calc R
H17 H -0.1586 0.2904 0.9145 0.063 Uiso 1 1 calc R
C40 C 0.111(2) 0.2221(6) 0.9470(6) 0.066(4) Uani 1 1 d .
H18 H 0.1517 0.1752 0.9571 0.079 Uiso 1 1 calc R
H19 H 0.2101 0.2406 0.9196 0.079 Uiso 1 1 calc R
C41 C 0.117(2) 0.2404(9) 1.0016(6) 0.076(5) Uani 1 1 d .
H20 H 0.1087 0.2872 0.9897 0.091 Uiso 1 1 calc R
C42 C -0.054(3) 0.2256(9) 1.0412(7) 0.107(7) Uani 1 1 d .
H21 H -0.0530 0.1797 1.0522 0.129 Uiso 1 1 calc R
H22 H -0.1821 0.2500 1.0218 0.129 Uiso 1 1 calc R
C43 C -0.036(3) 0.2434(10) 1.0951(7) 0.105(7) Uani 1 1 d .
H23 H -0.0606 0.2902 1.0850 0.126 Uiso 1 1 calc R
H24 H -0.1380 0.2282 1.1231 0.126 Uiso 1 1 calc R
C44 C 0.175(3) 0.2131(14) 1.1217(9) 0.156(8) Uani 1 1 d U
H25 H 0.1877 0.2307 1.1520 0.188 Uiso 1 1 calc R
H26 H 0.1842 0.1668 1.1399 0.188 Uiso 1 1 calc R
C45 C 0.334(3) 0.2213(14) 1.0856(9) 0.150(8) Uani 1 1 d U
H27 H 0.4576 0.1935 1.1058 0.180 Uiso 1 1 calc R
H28 H 0.3478 0.2659 1.0754 0.180 Uiso 1 1 calc R
C46 C 0.316(2) 0.2066(8) 1.0315(7) 0.086(5) Uani 1 1 d .
H29 H 0.4259 0.2196 1.0055 0.104 Uiso 1 1 calc R
H30 H 0.3320 0.1601 1.0408 0.104 Uiso 1 1 calc R
C47 C 0.0372(16) 0.5244(5) 0.7071(5) 0.036(3) Uani 1 1 d .
H31 H -0.0728 0.5254 0.7349 0.043 Uiso 1 1 calc R
H32 H 0.0069 0.5644 0.6747 0.043 Uiso 1 1 calc R
C48 C 0.2384(18) 0.5193(5) 0.7353(5) 0.045(3) Uani 1 1 d .
H33 H 0.2601 0.4812 0.7697 0.054 Uiso 1 1 calc R
H34 H 0.3490 0.5128 0.7088 0.054 Uiso 1 1 calc R
C49 C 0.250(2) 0.5772(6) 0.7520(5) 0.048(3) Uani 1 1 d .
H35 H 0.2438 0.6152 0.7172 0.058 Uiso 1 1 calc R
C50 C 0.085(2) 0.5913(7) 0.7919(6) 0.066(4) Uani 1 1 d .
H36 H 0.0888 0.5531 0.8257 0.080 Uiso 1 1 calc R
H37 H -0.0456 0.6020 0.7730 0.080 Uiso 1 1 calc R
C51 C 0.108(2) 0.6480(8) 0.8107(9) 0.090(6) Uani 1 1 d .
H38 H 0.0974 0.6869 0.7771 0.108 Uiso 1 1 calc R
H39 H -0.0010 0.6562 0.8372 0.108 Uiso 1 1 calc R
C52 C 0.313(3) 0.6325(9) 0.8400(7) 0.090(6) Uani 1 1 d .
H40 H 0.3296 0.6699 0.8492 0.108 Uiso 1 1 calc R
H41 H 0.3172 0.5966 0.8759 0.108 Uiso 1 1 calc R
C53 C 0.480(2) 0.6153(8) 0.8021(6) 0.072(5) Uani 1 1 d .
H42 H 0.4851 0.6529 0.7683 0.086 Uiso 1 1 calc R
H43 H 0.6087 0.6027 0.8225 0.086 Uiso 1 1 calc R
C54 C 0.454(2) 0.5621(6) 0.7836(6) 0.057(4) Uani 1 1 d .
H44 H 0.4602 0.5235 0.8172 0.069 Uiso 1 1 calc R
H45 H 0.5649 0.5529 0.7581 0.069 Uiso 1 1 calc R
C55 C 0.3680(19) 0.2526(5) 0.3911(5) 0.043(3) Uani 1 1 d .
C56 C 0.216(2) 0.2732(6) 0.3424(6) 0.062(4) Uani 1 1 d .
H46 H 0.0852 0.2932 0.3542 0.093 Uiso 1 1 calc R
H47 H 0.2032 0.2358 0.3332 0.093 Uiso 1 1 calc R
H48 H 0.2618 0.3037 0.3089 0.093 Uiso 1 1 calc R
C57 C 0.585(2) 0.2373(6) 0.3693(5) 0.056(4) Uani 1 1 d .
H49 H 0.6145 0.2757 0.3410 0.084 Uiso 1 1 calc R
H50 H 0.5979 0.2039 0.3521 0.084 Uiso 1 1 calc R
H51 H 0.6783 0.2227 0.4011 0.084 Uiso 1 1 calc R
C58 C 0.3284(18) 0.1915(6) 0.4358(5) 0.044(3) Uani 1 1 d .
H52 H 0.4252 0.1773 0.4668 0.065 Uiso 1 1 calc R
H53 H 0.3420 0.1582 0.4184 0.065 Uiso 1 1 calc R
H54 H 0.1926 0.2000 0.4508 0.065 Uiso 1 1 calc R
C59 C -0.164(2) 0.0193(6) 0.9137(6) 0.053(4) Uani 1 1 d .
H55 H -0.1408 0.0240 0.9508 0.064 Uiso 1 1 calc R
C60 C -0.033(2) -0.0431(7) 0.9157(6) 0.070(4) Uani 1 1 d .
H56 H -0.0645 -0.0534 0.8824 0.084 Uiso 1 1 calc R
H57 H -0.0685 -0.0760 0.9500 0.084 Uiso 1 1 calc R
C61 C 0.187(2) -0.0484(8) 0.9166(6) 0.079(5) Uani 1 1 d .
H58 H 0.2285 -0.0206 0.8807 0.119 Uiso 1 1 calc R
H59 H 0.2567 -0.0926 0.9220 0.119 Uiso 1 1 calc R
H60 H 0.2206 -0.0357 0.9479 0.119 Uiso 1 1 calc R
C62 C -0.382(2) 0.0219(6) 0.9131(7) 0.077(5) Uani 1 1 d .
H61 H -0.4065 -0.0166 0.9432 0.093 Uiso 1 1 calc R
H62 H -0.4116 0.0180 0.8766 0.093 Uiso 1 1 calc R
C63 C -0.533(2) 0.0775(7) 0.9206(7) 0.080(5) Uani 1 1 d .
H63 H -0.5247 0.0781 0.9593 0.120 Uiso 1 1 calc R
H64 H -0.6672 0.0738 0.9137 0.120 Uiso 1 1 calc R
H65 H -0.5053 0.1171 0.8936 0.120 Uiso 1 1 calc R
N1 N 0.2158(13) 0.5187(4) 0.5350(4) 0.033(2) Uani 1 1 d .
H78 H 0.2379 0.5528 0.5080 0.040 Uiso 1 1 calc R
N2 N 0.2849(13) 0.4665(4) 0.4689(4) 0.035(2) Uani 1 1 d .
N3 N -0.1096(14) 0.0749(5) 0.8713(4) 0.040(2) Uani 1 1 d .
O1 O -0.1364(13) 0.0357(4) 0.8005(4) 0.055(2) Uani 1 1 d .
O2 O -0.0974(14) 0.1203(4) 0.9386(4) 0.058(3) Uani 1 1 d .
O3 O 0.1764(12) 0.5735(3) 0.5962(3) 0.039(2) Uani 1 1 d .
C64 C 0.6414(18) 0.3869(5) 0.6010(6) 0.040(3) Uani 1 1 d .
C65 C 0.6004(16) 0.3319(5) 0.6517(5) 0.032(3) Uani 1 1 d .
C66 C 0.5415(17) 0.3355(5) 0.7059(5) 0.036(3) Uani 1 1 d .
C67 C 0.5046(17) 0.2840(6) 0.7507(5) 0.040(3) Uani 1 1 d .
C68 C 0.5223(17) 0.2286(5) 0.7422(5) 0.040(3) Uani 1 1 d .
C69 C 0.5758(19) 0.2199(6) 0.6901(5) 0.043(3) Uani 1 1 d .
C70 C 0.6119(16) 0.2707(6) 0.6469(5) 0.036(3) Uani 1 1 d .
O4 O 0.6913(11) 0.3788(3) 0.5553(3) 0.039(2) Uani 1 1 d .
O5 O 0.6136(11) 0.4389(4) 0.6113(3) 0.042(2) Uani 1 1 d .
H79 H 0.5776 0.4694 0.5814 0.064 Uiso 1 1 calc R
F1 F 0.5342(10) 0.3903(3) 0.7172(3) 0.0452(18) Uani 1 1 d .
F2 F 0.4577(10) 0.2922(3) 0.8009(3) 0.057(2) Uani 1 1 d .
F3 F 0.4818(10) 0.1775(3) 0.7862(3) 0.059(2) Uani 1 1 d .
F4 F 0.5877(10) 0.1633(3) 0.6832(3) 0.053(2) Uani 1 1 d .
F5 F 0.6637(9) 0.2603(3) 0.5972(3) 0.0425(17) Uani 1 1 d .
C71 C 1.053(2) -0.1527(6) 0.4611(5) 0.044(3) Uani 1 1 d .
C72 C 1.0522(19) -0.0824(5) 0.4464(5) 0.037(3) Uani 1 1 d .
C73 C 1.222(2) -0.0567(6) 0.4221(6) 0.052(4) Uani 1 1 d .
C74 C 1.213(3) 0.0065(7) 0.4099(6) 0.061(4) Uani 1 1 d .
C75 C 1.035(3) 0.0479(6) 0.4126(6) 0.063(4) Uani 1 1 d .
C76 C 0.876(2) 0.0260(7) 0.4336(6) 0.056(4) Uani 1 1 d .
C77 C 0.874(2) -0.0382(5) 0.4496(5) 0.046(3) Uani 1 1 d .
O6 O 0.9255(13) -0.1695(4) 0.4427(3) 0.045(2) Uani 1 1 d .
O7 O 1.1992(13) -0.1891(4) 0.4942(3) 0.050(2) Uani 1 1 d .
H80 H 1.1935 -0.2273 0.5015 0.075 Uiso 1 1 calc R
F6 F 0.7108(11) -0.0596(3) 0.4710(3) 0.057(2) Uani 1 1 d .
F7 F 0.6991(12) 0.0662(3) 0.4400(4) 0.070(2) Uani 1 1 d .
F8 F 1.0365(12) 0.1102(3) 0.3986(3) 0.066(2) Uani 1 1 d .
F9 F 1.3842(12) 0.0272(3) 0.3889(3) 0.075(3) Uani 1 1 d .
F10 F 1.3926(11) -0.0970(3) 0.4182(3) 0.060(2) Uani 1 1 d .
O8 O 0.7957(12) 0.3071(3) 0.4842(3) 0.045(2) Uani 1 1 d .
Cl1 Cl 0.8595(15) 0.4438(4) 0.8795(4) 0.151(4) Uani 0.70 1 d P
C78 C 1.088(4) 0.4315(12) 0.9718(13) 0.170(8) Uani 0.70 1 d PGU
H73 H 0.9751 0.4489 0.9904 0.204 Uiso 0.70 1 calc PR
C79 C 1.063(3) 0.4217(12) 0.9210(13) 0.162(8) Uani 0.70 1 d PGU
C80 C 1.228(5) 0.3963(12) 0.8938(9) 0.167(8) Uani 0.70 1 d PGU
H74 H 1.2109 0.3896 0.8591 0.201 Uiso 0.70 1 calc PR
C81 C 1.418(4) 0.3806(11) 0.9172(12) 0.178(8) Uani 0.70 1 d PGU
H75 H 1.5303 0.3632 0.8986 0.214 Uiso 0.70 1 calc PR
C82 C 1.442(3) 0.3904(12) 0.9679(13) 0.178(8) Uani 0.70 1 d PGU
H76 H 1.5721 0.3797 0.9840 0.213 Uiso 0.70 1 calc PR
C83 C 1.278(5) 0.4158(12) 0.9952(9) 0.182(8) Uani 0.70 1 d PGU
H77 H 1.2945 0.4225 1.0299 0.219 Uiso 0.70 1 calc PR

loop_
_atom_site_aniso_label
_atom_site_aniso_U_11
_atom_site_aniso_U_22
_atom_site_aniso_U_33
_atom_site_aniso_U_23
_atom_site_aniso_U_13
_atom_site_aniso_U_12
C1 0.022(6) 0.037(7) 0.028(7) -0.013(6) 0.006(5) -0.008(5)
C2 0.029(6) 0.022(6) 0.015(6) 0.000(5) 0.006(5) 0.000(5)
C3 0.015(5) 0.036(6) 0.033(7) -0.022(6) 0.007(5) -0.002(5)
C4 0.044(7) 0.014(5) 0.032(7) -0.013(5) -0.005(5) -0.007(5)
C5 0.038(7) 0.030(6) 0.028(7) 0.002(5) -0.001(6) -0.012(5)
C6 0.056(8) 0.040(7) 0.025(7) -0.003(6) 0.012(6) -0.021(6)
C7 0.085(10) 0.017(6) 0.016(6) 0.002(5) 0.000(6) -0.005(6)
C8 0.039(7) 0.036(7) 0.029(7) 0.001(6) 0.004(6) -0.019(6)
C9 0.022(6) 0.023(6) 0.019(6) -0.003(5) 0.002(5) -0.015(5)
C10 0.027(6) 0.022(6) 0.032(7) -0.009(5) -0.002(5) -0.001(5)
C11 0.032(6) 0.023(6) 0.029(6) -0.005(5) 0.000(5) -0.007(5)
C12 0.046(7) 0.031(7) 0.029(7) -0.017(6) -0.002(6) 0.000(6)
C13 0.035(6) 0.020(6) 0.032(7) -0.001(5) -0.006(5) 0.001(5)
C14 0.042(7) 0.023(6) 0.046(8) -0.020(6) -0.004(6) 0.002(5)
C15 0.042(7) 0.048(8) 0.018(6) -0.010(6) 0.002(5) -0.023(6)
C16 0.044(7) 0.016(6) 0.038(7) -0.005(5) 0.012(6) -0.018(5)
C17 0.032(6) 0.030(6) 0.017(6) -0.001(5) -0.004(5) -0.015(5)
C18 0.033(6) 0.023(6) 0.023(6) 0.006(5) 0.003(5) -0.008(5)
C19 0.024(6) 0.029(6) 0.019(6) 0.003(5) -0.003(5) -0.007(5)
C20 0.037(6) 0.013(5) 0.031(7) 0.003(5) 0.009(5) 0.003(5)
C21 0.046(7) 0.029(6) 0.042(7) -0.015(6) 0.013(6) -0.024(6)
C22 0.033(6) 0.017(5) 0.021(6) 0.010(5) 0.001(5) -0.001(5)
C23 0.049(7) 0.021(6) 0.018(6) -0.007(5) -0.011(5) -0.006(5)
C24 0.049(7) 0.020(6) 0.032(7) -0.004(5) 0.002(6) -0.015(5)
C25 0.054(8) 0.040(7) 0.022(7) -0.004(6) 0.009(6) -0.003(6)
C26 0.049(7) 0.034(7) 0.034(7) -0.015(6) 0.004(6) -0.024(6)
C27 0.040(7) 0.022(6) 0.023(6) 0.000(5) -0.003(5) -0.003(5)
C28 0.018(6) 0.025(6) 0.030(7) -0.007(5) 0.000(5) -0.002(5)
C29 0.077(10) 0.043(8) 0.036(9) -0.001(7) -0.010(8) -0.001(7)
C30 0.049(8) 0.020(6) 0.054(9) -0.007(6) 0.005(7) -0.013(6)
C31 0.067(8) 0.031(7) 0.030(7) -0.009(6) -0.004(6) -0.015(6)
C32 0.047(7) 0.038(7) 0.040(8) 0.000(6) -0.006(6) 0.006(6)
C33 0.064(8) 0.031(7) 0.031(7) -0.008(6) -0.003(6) -0.004(6)
C34 0.088(10) 0.018(6) 0.040(8) -0.003(6) -0.009(7) -0.007(6)
C35 0.076(10) 0.023(6) 0.052(9) -0.001(6) 0.006(8) -0.022(7)
C36 0.129(14) 0.040(8) 0.036(8) -0.015(7) 0.016(9) -0.022(9)
C37 0.074(10) 0.043(8) 0.055(9) -0.019(7) -0.014(8) 0.008(7)
C38 0.089(11) 0.033(7) 0.054(9) -0.020(7) 0.009(8) -0.009(7)
C39 0.081(10) 0.037(7) 0.036(8) -0.016(6) 0.016(7) -0.006(7)
C40 0.088(11) 0.037(8) 0.048(9) -0.005(7) 0.000(8) 0.017(7)
C41 0.090(12) 0.112(14) 0.023(8) -0.016(9) -0.005(8) -0.022(11)
C42 0.161(19) 0.091(14) 0.052(11) -0.026(11) 0.000(12) 0.013(13)
C43 0.145(17) 0.124(17) 0.060(11) -0.066(12) 0.022(12) -0.009(14)
C44 0.100(13) 0.28(2) 0.074(13) -0.039(15) -0.013(10) -0.029(16)
C45 0.091(13) 0.28(2) 0.072(13) -0.044(15) -0.006(10) -0.038(15)
C46 0.103(13) 0.100(13) 0.061(11) -0.045(10) -0.024(10) 0.003(11)
C47 0.039(7) 0.027(6) 0.040(7) -0.008(6) 0.009(6) -0.010(5)
C48 0.071(9) 0.030(7) 0.037(8) -0.009(6) 0.002(7) -0.021(6)
C49 0.080(10) 0.038(7) 0.027(7) -0.003(6) 0.012(7) -0.028(7)
C50 0.067(10) 0.087(12) 0.037(8) -0.003(8) 0.016(7) -0.031(9)
C51 0.083(12) 0.074(12) 0.148(18) -0.086(13) 0.027(12) -0.018(10)
C52 0.108(14) 0.105(14) 0.084(13) -0.069(12) 0.044(11) -0.033(12)
C53 0.086(11) 0.102(13) 0.049(9) -0.036(9) 0.007(8) -0.048(10)
C54 0.077(10) 0.054(9) 0.047(9) -0.017(7) 0.012(8) -0.029(8)
C55 0.060(8) 0.029(7) 0.045(8) -0.019(6) 0.018(7) -0.017(6)
C56 0.093(11) 0.036(8) 0.066(10) -0.027(7) -0.010(9) -0.012(7)
C57 0.085(10) 0.053(9) 0.024(7) -0.017(7) -0.016(7) 0.008(8)
C58 0.051(8) 0.047(8) 0.041(8) -0.026(7) 0.007(6) -0.012(6)
C59 0.077(10) 0.025(7) 0.045(8) 0.000(6) 0.018(7) -0.010(7)
C60 0.098(13) 0.058(10) 0.045(9) -0.013(8) 0.013(9) -0.013(9)
C61 0.070(11) 0.092(13) 0.057(10) 0.009(9) -0.016(8) -0.028(9)
C62 0.079(11) 0.035(8) 0.097(13) -0.006(8) 0.045(9) -0.009(8)
C63 0.070(10) 0.066(11) 0.105(14) -0.043(10) 0.055(9) -0.012(8)
N1 0.052(6) 0.016(5) 0.029(6) -0.001(4) 0.007(5) -0.013(4)
N2 0.048(6) 0.034(6) 0.024(6) -0.006(5) -0.007(5) -0.013(5)
N3 0.044(6) 0.041(6) 0.033(6) -0.010(5) 0.006(5) -0.009(5)
O1 0.075(6) 0.046(6) 0.048(6) -0.017(5) 0.006(5) -0.020(5)
O2 0.098(7) 0.044(6) 0.033(5) -0.011(5) 0.014(5) -0.026(5)
O3 0.070(6) 0.028(4) 0.025(4) -0.010(4) -0.003(4) -0.019(4)
C64 0.060(8) 0.012(6) 0.049(9) -0.014(6) 0.006(7) -0.002(5)
C65 0.032(6) 0.016(6) 0.038(7) 0.003(5) -0.002(6) -0.001(5)
C66 0.041(7) 0.031(7) 0.031(7) -0.004(6) -0.003(6) -0.005(5)
C67 0.036(7) 0.044(8) 0.021(7) 0.012(6) 0.010(5) -0.008(6)
C68 0.045(7) 0.016(6) 0.050(9) 0.011(6) -0.013(7) -0.018(5)
C69 0.059(9) 0.031(7) 0.037(8) -0.006(6) -0.004(7) -0.015(6)
C70 0.034(7) 0.047(8) 0.025(7) -0.008(6) 0.015(5) -0.018(6)
O4 0.047(5) 0.032(5) 0.029(5) -0.002(4) 0.013(4) -0.009(4)
O5 0.043(5) 0.034(5) 0.038(5) 0.003(4) 0.012(4) -0.010(4)
F1 0.058(4) 0.038(4) 0.032(4) -0.004(3) 0.008(3) -0.010(3)
F2 0.063(5) 0.060(5) 0.027(4) 0.005(4) 0.011(4) -0.004(4)
F3 0.061(5) 0.051(5) 0.044(5) 0.014(4) 0.014(4) -0.023(4)
F4 0.061(5) 0.033(4) 0.060(5) 0.001(4) 0.002(4) -0.023(3)
F5 0.051(4) 0.030(4) 0.041(4) -0.003(3) -0.003(3) -0.010(3)
C71 0.075(10) 0.035(7) 0.026(7) -0.010(6) 0.001(7) -0.020(7)
C72 0.055(8) 0.026(6) 0.029(7) -0.002(5) -0.021(6) -0.008(6)
C73 0.065(9) 0.033(7) 0.061(10) -0.030(7) -0.018(8) 0.011(7)
C74 0.103(12) 0.040(8) 0.042(9) 0.005(7) -0.003(9) -0.050(9)
C75 0.084(11) 0.031(8) 0.058(10) 0.007(7) -0.030(9) -0.005(8)
C76 0.074(10) 0.043(8) 0.045(9) -0.008(7) -0.025(8) -0.005(8)
C77 0.077(10) 0.015(6) 0.044(8) -0.001(6) -0.011(7) -0.014(7)
O6 0.066(6) 0.032(5) 0.033(5) -0.009(4) -0.007(4) -0.006(4)
O7 0.071(6) 0.033(5) 0.044(5) -0.009(4) -0.020(5) -0.009(4)
F6 0.064(5) 0.037(4) 0.068(5) -0.010(4) 0.010(4) -0.019(4)
F7 0.085(6) 0.032(4) 0.091(7) -0.020(4) -0.008(5) -0.006(4)
F8 0.090(6) 0.037(4) 0.072(6) -0.007(4) -0.018(5) -0.025(4)
F9 0.095(6) 0.046(5) 0.077(6) 0.004(4) 0.003(5) -0.039(5)
F10 0.081(5) 0.036(4) 0.065(5) -0.015(4) 0.008(4) -0.022(4)
O8 0.069(6) 0.025(4) 0.043(5) -0.009(4) 0.006(4) -0.017(4)
Cl1 0.182(9) 0.108(7) 0.144(8) -0.020(6) -0.033(7) -0.018(6)
C78 0.165(12) 0.144(12) 0.182(14) -0.024(11) -0.013(11) -0.035(11)
C79 0.158(12) 0.139(12) 0.172(13) -0.022(11) -0.015(11) -0.037(11)
C80 0.163(13) 0.145(12) 0.170(13) -0.018(11) -0.007(11) -0.037(11)
C81 0.169(13) 0.156(12) 0.177(14) -0.019(11) -0.004(11) -0.025(11)
C82 0.169(13) 0.158(12) 0.177(14) -0.025(11) -0.011(11) -0.020(11)
C83 0.173(13) 0.157(12) 0.186(13) -0.023(11) -0.014(11) -0.022(11)

loop_
_atom_type_symbol
_atom_type_description
_atom_type_scat_dispersion_real
_atom_type_scat_dispersion_imag
_atom_type_scat_source
C C 0.0033 0.0016 'International Tables Vol C Tables 4.2.6.8 and 6.1.1.4'
H H 0.0000 0.0000 'International Tables Vol C Tables 4.2.6.8 and 6.1.1.4'
F F 0.0171 0.0103 'International Tables Vol C Tables 4.2.6.8 and 6.1.1.4'
N N 0.0061 0.0033 'International Tables Vol C Tables 4.2.6.8 and 6.1.1.4'
O O 0.0106 0.0060 'International Tables Vol C Tables 4.2.6.8 and 6.1.1.4'
Cl Cl 0.1484 0.1585 'International Tables Vol C Tables 4.2.6.8 and 6.1.1.4'

loop_
_geom_angle_atom_site_label_1
_geom_angle_atom_site_label_2
_geom_angle_atom_site_label_3
_geom_angle
C18 C1 C2 121.9(10)
C18 C1 H66 119.0
C2 C1 H66 119.0
C13 C2 C3 119.6(10)
C13 C2 C1 118.2(10)
C3 C2 C1 121.7(10)
C2 C3 C4 124.9(10)
C2 C3 C8 116.5(10)
C4 C3 C8 118.2(10)
C5 C4 C3 121.1(10)
C5 C4 H67 119.5
C3 C4 H67 119.5
C6 C5 C4 117.1(11)
C6 C5 C55 120.2(11)
C4 C5 C55 122.5(10)
C7 C6 C5 122.8(11)
C7 C6 H68 118.6
C5 C6 H68 118.6
C6 C7 C8 120.8(11)
C6 C7 H69 119.6
C8 C7 H69 119.6
N2 C8 C7 118.3(10)
N2 C8 C3 122.0(10)
C7 C8 C3 119.4(11)
N2 C9 N1 117.8(9)
N2 C9 C13 122.0(10)
N1 C9 C13 120.2(10)
O3 C10 N1 117.8(10)
O3 C10 C11 125.7(11)
N1 C10 C11 116.6(9)
C12 C11 C14 117.8(10)
C12 C11 C10 120.0(10)
C14 C11 C10 122.1(10)
C11 C12 C17 122.8(10)
C11 C12 C13 120.1(11)
C17 C12 C13 117.1(10)
C2 C13 C9 119.0(10)
C2 C13 C12 122.6(10)
C9 C13 C12 118.0(10)
C15 C14 C11 118.2(10)
C15 C14 C47 118.0(11)
C11 C14 C47 123.8(10)
C16 C15 C14 124.7(11)
C16 C15 H70 117.6
C14 C15 H70 117.6
C15 C16 C17 119.4(10)
C15 C16 C27 123.1(11)
C17 C16 C27 117.5(10)
C16 C17 C12 117.1(10)
C16 C17 C18 121.9(9)
C12 C17 C18 121.0(10)
C1 C18 C17 118.8(9)
C1 C18 C19 122.3(10)
C17 C18 C19 118.9(10)
C20 C19 C28 120.0(9)
C20 C19 C18 121.1(10)
C28 C19 C18 118.9(10)
C19 C20 C21 121.7(11)
C19 C20 H71 119.1
C21 C20 H71 119.1
C20 C21 C22 118.5(10)
C20 C21 C31 117.4(11)
C22 C21 C31 124.0(10)
C23 C22 C21 120.8(10)
C23 C22 C30 119.2(11)
C21 C22 C30 119.9(10)
C22 C23 C28 120.0(10)
C22 C23 C24 120.2(10)
C28 C23 C24 119.8(9)
C25 C24 C23 121.0(10)
C25 C24 C29 120.3(12)
C23 C24 C29 118.7(11)
C24 C25 C26 116.6(11)
C24 C25 C39 127.6(11)
C26 C25 C39 115.6(11)
C27 C26 C25 123.8(11)
C27 C26 H72 118.1
C25 C26 H72 118.1
C26 C27 C28 118.2(10)
C26 C27 C16 120.2(10)
C28 C27 C16 121.3(10)
C27 C28 C23 120.2(10)
C27 C28 C19 121.4(10)
C23 C28 C19 118.3(9)
O2 C29 N3 118.1(12)
O2 C29 C24 121.3(13)
N3 C29 C24 120.5(12)
O1 C30 N3 117.6(11)
O1 C30 C22 123.9(12)
N3 C30 C22 118.6(10)
C21 C31 C32 111.5(9)
C21 C31 H1 109.3
C32 C31 H1 109.3
C21 C31 H2 109.3
C32 C31 H2 109.3
H1 C31 H2 108.0
C31 C32 C33 115.5(10)
C31 C32 H3 108.4
C33 C32 H3 108.4
C31 C32 H4 108.4
C33 C32 H4 108.4
H3 C32 H4 107.5
C32 C33 C38 112.2(10)
C32 C33 C34 109.7(10)
C38 C33 C34 108.1(10)
C32 C33 H5 108.9
C38 C33 H5 108.9
C34 C33 H5 108.9
C33 C34 C35 110.6(11)
C33 C34 H6 109.5
C35 C34 H6 109.5
C33 C34 H7 109.5
C35 C34 H7 109.5
H6 C34 H7 108.1
C36 C35 C34 111.3(10)
C36 C35 H8 109.4
C34 C35 H8 109.4
C36 C35 H9 109.4
C34 C35 H9 109.4
H8 C35 H9 108.0
C37 C36 C35 110.2(11)
C37 C36 H10 109.6
C35 C36 H10 109.6
C37 C36 H11 109.6
C35 C36 H11 109.6
H10 C36 H11 108.1
C38 C37 C36 113.5(12)
C38 C37 H12 108.9
C36 C37 H12 108.9
C38 C37 H13 108.9
C36 C37 H13 108.9
H12 C37 H13 107.7
C37 C38 C33 111.0(11)
C37 C38 H14 109.4
C33 C38 H14 109.4
C37 C38 H15 109.4
C33 C38 H15 109.4
H14 C38 H15 108.0
C25 C39 C40 107.7(11)
C25 C39 H16 110.2
C40 C39 H16 110.2
C25 C39 H17 110.2
C40 C39 H17 110.2
H16 C39 H17 108.5
C41 C40 C39 113.8(11)
C41 C40 H18 108.8
C39 C40 H18 108.8
C41 C40 H19 108.8
C39 C40 H19 108.8
H18 C40 H19 107.7
C42 C41 C46 110.7(13)
C42 C41 C40 112.9(14)
C46 C41 C40 109.1(13)
C42 C41 H20 108.0
C46 C41 H20 108.0
C40 C41 H20 108.0
C41 C42 C43 110.2(17)
C41 C42 H21 109.6
C43 C42 H21 109.6
C41 C42 H22 109.6
C43 C42 H22 109.6
H21 C42 H22 108.1
C44 C43 C42 110.6(16)
C44 C43 H23 109.5
C42 C43 H23 109.5
C44 C43 H24 109.5
C42 C43 H24 109.5
H23 C43 H24 108.1
C45 C44 C43 116.5(18)
C45 C44 H25 108.2
C43 C44 H25 108.2
C45 C44 H26 108.2
C43 C44 H26 108.2
H25 C44 H26 107.3
C44 C45 C46 114(2)
C44 C45 H27 108.8
C46 C45 H27 108.8
C44 C45 H28 108.8
C46 C45 H28 108.8
H27 C45 H28 107.7
C41 C46 C45 112.6(15)
C41 C46 H29 109.1
C45 C46 H29 109.1
C41 C46 H30 109.1
C45 C46 H30 109.1
H29 C46 H30 107.8
C14 C47 C48 110.5(9)
C14 C47 H31 109.5
C48 C47 H31 109.5
C14 C47 H32 109.5
C48 C47 H32 109.5
H31 C47 H32 108.1
C49 C48 C47 115.1(10)
C49 C48 H33 108.5
C47 C48 H33 108.5
C49 C48 H34 108.5
C47 C48 H34 108.5
H33 C48 H34 107.5
C50 C49 C48 112.3(11)
C50 C49 C54 107.3(11)
C48 C49 C54 108.3(10)
C50 C49 H35 109.6
C48 C49 H35 109.6
C54 C49 H35 109.6
C49 C50 C51 111.0(12)
C49 C50 H36 109.4
C51 C50 H36 109.4
C49 C50 H37 109.4
C51 C50 H37 109.4
H36 C50 H37 108.0
C52 C51 C50 110.2(13)
C52 C51 H38 109.6
C50 C51 H38 109.6
C52 C51 H39 109.6
C50 C51 H39 109.6
H38 C51 H39 108.1
C53 C52 C51 110.5(14)
C53 C52 H40 109.5
C51 C52 H40 109.5
C53 C52 H41 109.5
C51 C52 H41 109.5
H40 C52 H41 108.1
C54 C53 C52 111.6(13)
C54 C53 H42 109.3
C52 C53 H42 109.3
C54 C53 H43 109.3
C52 C53 H43 109.3
H42 C53 H43 108.0
C53 C54 C49 112.9(11)
C53 C54 H44 109.0
C49 C54 H44 109.0
C53 C54 H45 109.0
C49 C54 H45 109.0
H44 C54 H45 107.8
C5 C55 C58 113.0(10)
C5 C55 C56 107.4(9)
C58 C55 C56 108.3(10)
C5 C55 C57 109.6(10)
C58 C55 C57 107.7(10)
C56 C55 C57 110.8(11)
C55 C56 H46 109.5
C55 C56 H47 109.5
H46 C56 H47 109.5
C55 C56 H48 109.5
H46 C56 H48 109.5
H47 C56 H48 109.5
C55 C57 H49 109.5
C55 C57 H50 109.5
H49 C57 H50 109.5
C55 C57 H51 109.5
H49 C57 H51 109.5
H50 C57 H51 109.5
C55 C58 H52 109.5
C55 C58 H53 109.5
H52 C58 H53 109.5
C55 C58 H54 109.5
H52 C58 H54 109.5
H53 C58 H54 109.5
N3 C59 C62 112.0(11)
N3 C59 C60 115.4(11)
C62 C59 C60 114.8(12)
N3 C59 H55 104.4
C62 C59 H55 104.4
C60 C59 H55 104.4
C59 C60 C61 117.0(13)
C59 C60 H56 108.0
C61 C60 H56 108.0
C59 C60 H57 108.0
C61 C60 H57 108.0
H56 C60 H57 107.3
C60 C61 H58 109.5
C60 C61 H59 109.5
H58 C61 H59 109.5
C60 C61 H60 109.5
H58 C61 H60 109.5
H59 C61 H60 109.5
C59 C62 C63 121.1(13)
C59 C62 H61 107.0
C63 C62 H61 107.0
C59 C62 H62 107.0
C63 C62 H62 107.0
H61 C62 H62 106.8
C62 C63 H63 109.5
C62 C63 H64 109.5
H63 C63 H64 109.5
C62 C63 H65 109.5
H63 C63 H65 109.5
H64 C63 H65 109.5
C9 N1 C10 124.6(9)
C9 N1 H78 117.7
C10 N1 H78 117.7
C9 N2 C8 120.2(9)
C29 N3 C30 120.1(11)
C29 N3 C59 119.9(11)
C30 N3 C59 119.9(10)
O4 C64 O5 126.3(11)
O4 C64 C65 120.3(10)
O5 C64 C65 113.4(11)
C66 C65 C70 113.6(10)
C66 C65 C64 125.3(10)
C70 C65 C64 121.0(11)
F1 C66 C67 117.0(11)
F1 C66 C65 119.7(10)
C67 C66 C65 123.2(11)
C68 C67 F2 123.2(11)
C68 C67 C66 118.8(12)
F2 C67 C66 118.0(12)
C67 C68 F3 119.1(12)
C67 C68 C69 123.0(11)
F3 C68 C69 117.8(11)
F4 C69 C70 121.7(12)
F4 C69 C68 120.9(11)
C70 C69 C68 117.4(11)
F5 C70 C69 115.5(11)
F5 C70 C65 120.4(10)
C69 C70 C65 124.1(12)
C64 O5 H79 109.5
O6 C71 O7 126.6(11)
O6 C71 C72 120.9(12)
O7 C71 C72 112.5(11)
C77 C72 C73 116.5(11)
C77 C72 C71 120.7(11)
C73 C72 C71 122.4(12)
F10 C73 C74 121.4(14)
F10 C73 C72 118.2(11)
C74 C73 C72 119.9(13)
C73 C74 F9 116.6(15)
C73 C74 C75 121.0(14)
F9 C74 C75 122.1(13)
C76 C75 F8 121.7(15)
C76 C75 C74 120.0(13)
F8 C75 C74 117.9(15)
C75 C76 F7 121.4(13)
C75 C76 C77 122.4(15)
F7 C76 C77 116.2(14)
F6 C77 C76 121.5(13)
F6 C77 C72 118.9(10)
C76 C77 C72 119.4(13)
C71 O7 H80 109.5
C79 C78 C83 120.0
C79 C78 H73 120.0
C83 C78 H73 120.0
C78 C79 C80 120.0
C78 C79 Cl1 130(2)
C80 C79 Cl1 109(2)
C79 C80 C81 120.0
C79 C80 H74 120.0
C81 C80 H74 120.0
C82 C81 C80 120.0
C82 C81 H75 120.0
C80 C81 H75 120.0
C81 C82 C83 120.0
C81 C82 H76 120.0
C83 C82 H76 120.0
C82 C83 C78 120.0
C82 C83 H77 120.0
C78 C83 H77 120.0

loop_
_geom_bond_atom_site_label_1
_geom_bond_atom_site_label_2
_geom_bond_distance
C1 C18 1.400(14)
C1 C2 1.432(14)
C1 H66 0.9500
C2 C13 1.408(14)
C2 C3 1.429(14)
C3 C4 1.429(13)
C3 C8 1.429(14)
C4 C5 1.422(15)
C4 H67 0.9500
C5 C6 1.400(14)
C5 C55 1.526(16)
C6 C7 1.362(15)
C6 H68 0.9500
C7 C8 1.395(15)
C7 H69 0.9500
C8 N2 1.376(14)
C9 N2 1.328(13)
C9 N1 1.368(12)
C9 C13 1.414(13)
C10 O3 1.231(12)
C10 N1 1.394(13)
C10 C11 1.452(14)
C11 C12 1.414(14)
C11 C14 1.433(15)
C12 C17 1.429(14)
C12 C13 1.452(15)
C14 C15 1.393(15)
C14 C47 1.498(14)
C15 C16 1.359(15)
C15 H70 0.9500
C16 C17 1.428(15)
C16 C27 1.489(14)
C17 C18 1.459(14)
C18 C19 1.476(13)
C19 C20 1.384(14)
C19 C28 1.442(14)
C20 C21 1.393(14)
C20 H71 0.9500
C21 C22 1.431(15)
C21 C31 1.513(15)
C22 C23 1.396(14)
C22 C30 1.476(14)
C23 C28 1.421(14)
C23 C24 1.430(15)
C24 C25 1.388(16)
C24 C29 1.458(16)
C25 C26 1.449(15)
C25 C39 1.510(16)
C26 C27 1.380(15)
C26 H72 0.9500
C27 C28 1.402(14)
C29 O2 1.249(15)
C29 N3 1.397(16)
C30 O1 1.240(13)
C30 N3 1.417(15)
C31 C32 1.538(15)
C31 H1 0.9900
C31 H2 0.9900
C32 C33 1.538(16)
C32 H3 0.9900
C32 H4 0.9900
C33 C38 1.544(17)
C33 C34 1.544(17)
C33 H5 1.0000
C34 C35 1.550(15)
C34 H6 0.9900
C34 H7 0.9900
C35 C36 1.515(18)
C35 H8 0.9900
C35 H9 0.9900
C36 C37 1.506(19)
C36 H10 0.9900
C36 H11 0.9900
C37 C38 1.501(16)
C37 H12 0.9900
C37 H13 0.9900
C38 H14 0.9900
C38 H15 0.9900
C39 C40 1.586(18)
C39 H16 0.9900
C39 H17 0.9900
C40 C41 1.563(19)
C40 H18 0.9900
C40 H19 0.9900
C41 C42 1.50(2)
C41 C46 1.52(2)
C41 H20 1.0000
C42 C43 1.56(2)
C42 H21 0.9900
C42 H22 0.9900
C43 C44 1.55(2)
C43 H23 0.9900
C43 H24 0.9900
C44 C45 1.37(3)
C44 H25 0.9900
C44 H26 0.9900
C45 C46 1.52(2)
C45 H27 0.9900
C45 H28 0.9900
C46 H29 0.9900
C46 H30 0.9900
C47 C48 1.563(15)
C47 H31 0.9900
C47 H32 0.9900
C48 C49 1.535(15)
C48 H33 0.9900
C48 H34 0.9900
C49 C50 1.502(17)
C49 C54 1.569(17)
C49 H35 1.0000
C50 C51 1.560(19)
C50 H36 0.9900
C50 H37 0.9900
C51 C52 1.55(2)
C51 H38 0.9900
C51 H39 0.9900
C52 C53 1.502(19)
C52 H40 0.9900
C52 H41 0.9900
C53 C54 1.487(18)
C53 H42 0.9900
C53 H43 0.9900
C54 H44 0.9900
C54 H45 0.9900
C55 C58 1.538(16)
C55 C56 1.545(17)
C55 C57 1.548(17)
C56 H46 0.9800
C56 H47 0.9800
C56 H48 0.9800
C57 H49 0.9800
C57 H50 0.9800
C57 H51 0.9800
C58 H52 0.9800
C58 H53 0.9800
C58 H54 0.9800
C59 N3 1.462(14)
C59 C62 1.483(18)
C59 C60 1.488(17)
C59 H55 1.0000
C60 C61 1.490(19)
C60 H56 0.9900
C60 H57 0.9900
C61 H58 0.9800
C61 H59 0.9800
C61 H60 0.9800
C62 C63 1.501(17)
C62 H61 0.9900
C62 H62 0.9900
C63 H63 0.9800
C63 H64 0.9800
C63 H65 0.9800
N1 H78 0.8800
C64 O4 1.232(14)
C64 O5 1.268(12)
C64 C65 1.521(16)
C65 C66 1.410(15)
C65 C70 1.427(15)
C66 F1 1.364(12)
C66 C67 1.386(15)
C67 C68 1.329(16)
C67 F2 1.336(13)
C68 F3 1.379(12)
C68 C69 1.395(17)
C69 F4 1.344(13)
C69 C70 1.355(15)
C70 F5 1.349(12)
O5 H79 0.8400
C71 O6 1.209(13)
C71 O7 1.293(14)
C71 C72 1.524(16)
C72 C77 1.411(17)
C72 C73 1.429(18)
C73 F10 1.335(14)
C73 C74 1.360(17)
C74 F9 1.371(15)
C74 C75 1.37(2)
C75 C76 1.308(19)
C75 F8 1.350(15)
C76 F7 1.380(16)
C76 C77 1.389(17)
C77 F6 1.334(14)
O7 H80 0.8400
Cl1 C79 1.68(2)
C78 C79 1.3900
C78 C83 1.3900
C78 H73 0.9500
C79 C80 1.3900
C80 C81 1.3900
C80 H74 0.9500
C81 C82 1.3900
C81 H75 0.9500
C82 C83 1.3900
C82 H76 0.9500
C83 H77 0.9500
